data_7058812
loop_
_publ_author_name
'Han, Young-Sung'
'Jung, Kang-Yeoun'
'Kim, Yong-Joo'
'Baeck, Kyoung Koo'
'Lee, Gang Min'
'Lee, Soon W.'

_publ_section_title
;
 Reactivities of zero-valent group 10 complexes toward organic
 isocyanates: synthesis of metallacycles containing dimeric isocyanate
 units, isocyanate cyclotrimerization, and computational chemistry
;
_journal_issue 39
_journal_name_full 'New Journal of Chemistry'
_journal_page_first 15614
_journal_paper_doi 10.1039/C9NJ03332G
_journal_volume 43
_journal_year 2019
_chemical_formula_moiety 'C35 H45 N3 O'
_chemical_formula_sum 'C35 H45 N3 O'
_chemical_formula_weight 523.74
_space_group_crystal_system monoclinic
_space_group_IT_number 14
_space_group_name_Hall '-P 2ybc'
_space_group_name_H-M_alt 'P 1 21/c 1'
_symmetry_space_group_name_Hall '-P 2ybc'
_symmetry_space_group_name_H-M 'P 1 21/c 1'
_atom_sites_solution_hydrogens geom
_audit_block_doi 10.5517/ccdc.csd.cc22j4zr
_audit_creation_method SHELXL-2018/1
_audit_update_record
;
2019-09-04 deposited with the CCDC.    2019-09-09 downloaded from the CCDC.
;
_cell_angle_alpha 90
_cell_angle_beta 115.138(5)
_cell_angle_gamma 90
_cell_formula_units_Z 4
_cell_length_a 11.8921(13)
_cell_length_b 22.114(3)
_cell_length_c 13.2761(15)
_cell_measurement_reflns_used 9991
_cell_measurement_temperature 223(2)
_cell_measurement_theta_max 26.58
_cell_measurement_theta_min 2.50
_cell_volume 3160.7(7)
_computing_cell_refinement 'Bruker SAINT'
_computing_data_collection 'Bruker APEX2'
_computing_data_reduction 'Bruker SAINT'
_computing_molecular_graphics 'Bruker SHELXTL'
_computing_publication_material 'Bruker SHELXTL'
_computing_structure_refinement 'SHELXL-2018/1 (Sheldrick, 2018)'
_computing_structure_solution 'SHELXL-2018/1 (Sheldrick, 2018)'
_diffrn_ambient_temperature 223(2)
_diffrn_measured_fraction_theta_full 1.000
_diffrn_measured_fraction_theta_max 0.998
_diffrn_measurement_device_type 'PHOTON 100 CMOS'
_diffrn_measurement_method '\f and \w scans'
_diffrn_radiation_monochromator graphite
_diffrn_radiation_source 'sealed tube'
_diffrn_radiation_type MoK\a
_diffrn_radiation_wavelength 0.71073
_diffrn_reflns_av_R_equivalents 0.1354
_diffrn_reflns_av_unetI/netI 0.0422
_diffrn_reflns_Laue_measured_fraction_full 1.000
_diffrn_reflns_Laue_measured_fraction_max 0.998
_diffrn_reflns_limit_h_max 15
_diffrn_reflns_limit_h_min -15
_diffrn_reflns_limit_k_max 29
_diffrn_reflns_limit_k_min -29
_diffrn_reflns_limit_l_max 17
_diffrn_reflns_limit_l_min -17
_diffrn_reflns_number 138629
_diffrn_reflns_point_group_measured_fraction_full 1.000
_diffrn_reflns_point_group_measured_fraction_max 0.998
_diffrn_reflns_theta_full 25.242
_diffrn_reflns_theta_max 28.351
_diffrn_reflns_theta_min 1.892
_exptl_absorpt_coefficient_mu 0.066
_exptl_absorpt_correction_T_max 0.9941
_exptl_absorpt_correction_T_min 0.9856
_exptl_absorpt_correction_type multi-scan
_exptl_absorpt_process_details '(SADABS; Sheldrick, 1996)'
_exptl_crystal_colour colourless
_exptl_crystal_density_diffrn 1.101
_exptl_crystal_description Block
_exptl_crystal_F_000 1136
_exptl_crystal_size_max 0.220
_exptl_crystal_size_mid 0.150
_exptl_crystal_size_min 0.090
_refine_diff_density_max 0.172
_refine_diff_density_min -0.196
_refine_diff_density_rms 0.034
_refine_ls_extinction_method none
_refine_ls_goodness_of_fit_ref 1.023
_refine_ls_hydrogen_treatment constr
_refine_ls_matrix_type full
_refine_ls_number_parameters 360
_refine_ls_number_reflns 7882
_refine_ls_number_restraints 0
_refine_ls_restrained_S_all 1.023
_refine_ls_R_factor_all 0.1151
_refine_ls_R_factor_gt 0.0549
_refine_ls_shift/su_max 0.001
_refine_ls_shift/su_mean 0.000
_refine_ls_structure_factor_coef Fsqd
_refine_ls_weighting_details 'w=1/[\s^2^(Fo^2^)+(0.0450P)^2^+1.0597P] where P=(Fo^2^+2Fc^2^)/3'
_refine_ls_weighting_scheme calc
_refine_ls_wR_factor_gt 0.1135
_refine_ls_wR_factor_ref 0.1380
_reflns_Friedel_coverage 0.000
_reflns_number_gt 4564
_reflns_number_total 7882
_reflns_threshold_expression 'I > 2\s(I)'
_cod_data_source_file c9nj03332g2.cif
_cod_data_source_block CJH247
_cod_depositor_comments
;
The following automatic conversions were performed:

'_exptl_absorpt_correction_type' value 'Multi-scan' changed to
'multi-scan' according to
/home/data/users/saulius/crontab/automatic-downloads/rss-feeds/RSC/lib/dictionaries/cif_core.dic
dictionary named 'cif_core.dic' version 2.4.2 from 2011-04-26.

Automatic conversion script
Id: cif_fix_values 4973 2017-02-22 13:04:09Z antanas 

 Adding full bibliography for 7058812--7058816.cif.
;
_cod_original_cell_volume 3160.7(6)
_cod_database_code 7058812
_shelx_shelxl_version_number 2018/1
_shelx_space_group_comment
;
The symmetry employed for this shelxl refinement is uniquely defined
by the following loop, which should always be used as a source of
symmetry information in preference to the above space-group names.
They are only intended as comments.
;
_shelx_estimated_absorpt_t_min 0.986
_shelx_estimated_absorpt_t_max 0.994

loop_
_space_group_symop_operation_xyz
'x, y, z'
'-x, y+1/2, -z+1/2'
'-x, -y, -z'
'x, -y-1/2, z-1/2'

loop_
_atom_site_label
_atom_site_type_symbol
_atom_site_fract_x
_atom_site_fract_y
_atom_site_fract_z
_atom_site_U_iso_or_equiv
_atom_site_adp_type
_atom_site_occupancy
_atom_site_site_symmetry_order
_atom_site_calc_flag
_atom_site_refinement_flags_posn
_atom_site_refinement_flags_adp
O1 O 0.51311(12) 0.71068(6) 0.18905(10) 0.0559(3) Uani 1 1 d . .
N1 N 0.61130(11) 0.71017(6) 0.43454(10) 0.0394(3) Uani 1 1 d . .
N2 N 0.42716(11) 0.67452(6) 0.39923(10) 0.0349(3) Uani 1 1 d . .
N3 N 0.45928(14) 0.61313(7) 0.22041(12) 0.0509(4) Uani 1 1 d . .
C1 C 0.50974(13) 0.68467(7) 0.35901(12) 0.0323(3) Uani 1 1 d . .
C2 C 0.46933(16) 0.70088(10) 0.51173(14) 0.0518(5) Uani 1 1 d . .
H2A H 0.458293 0.672323 0.563259 0.062 Uiso 1 1 calc R U
H2B H 0.424580 0.738356 0.510053 0.062 Uiso 1 1 calc R U
C3 C 0.60605(15) 0.71305(9) 0.54388(13) 0.0472(4) Uani 1 1 d . .
H3A H 0.630911 0.752964 0.578259 0.057 Uiso 1 1 calc R U
H3B H 0.658841 0.682063 0.594837 0.057 Uiso 1 1 calc R U
C4 C 0.49196(13) 0.66892(8) 0.24215(13) 0.0353(4) Uani 1 1 d . .
C5 C 0.4442(2) 0.59187(11) 0.11108(17) 0.0683(6) Uani 1 1 d . .
H5A H 0.499778 0.557374 0.121305 0.082 Uiso 1 1 calc R U
H5B H 0.469869 0.624164 0.074752 0.082 Uiso 1 1 calc R U
C6 C 0.3136(2) 0.57311(8) 0.03556(15) 0.0523(5) Uani 1 1 d . .
C7 C 0.2890(2) 0.54308(9) -0.06387(17) 0.0690(6) Uani 1 1 d . .
H7 H 0.354608 0.533707 -0.082991 0.083 Uiso 1 1 calc R U
C8 C 0.1687(3) 0.52696(11) -0.13469(19) 0.0871(8) Uani 1 1 d . .
H8 H 0.153603 0.506469 -0.201258 0.105 Uiso 1 1 calc R U
C9 C 0.0723(3) 0.54025(12) -0.1095(2) 0.0923(8) Uani 1 1 d . .
H9 H -0.009180 0.529355 -0.158413 0.111 Uiso 1 1 calc R U
C10 C 0.0949(2) 0.56957(12) -0.01268(19) 0.0822(7) Uani 1 1 d . .
H10 H 0.028577 0.578763 0.005508 0.099 Uiso 1 1 calc R U
C11 C 0.2144(2) 0.58594(10) 0.05918(17) 0.0631(5) Uani 1 1 d . .
H11 H 0.228085 0.606266 0.125570 0.076 Uiso 1 1 calc R U
C12 C 0.71650(14) 0.73130(8) 0.41721(13) 0.0395(4) Uani 1 1 d . .
C13 C 0.72536(15) 0.79357(8) 0.40321(14) 0.0442(4) Uani 1 1 d . .
C14 C 0.82467(17) 0.81333(9) 0.38354(17) 0.0570(5) Uani 1 1 d . .
H14 H 0.833452 0.854838 0.373394 0.068 Uiso 1 1 calc R U
C15 C 0.91075(18) 0.77332(10) 0.37859(19) 0.0640(6) Uani 1 1 d . .
H15 H 0.976673 0.787662 0.363868 0.077 Uiso 1 1 calc R U
C16 C 0.90115(17) 0.71273(9) 0.39495(17) 0.0568(5) Uani 1 1 d . .
H16 H 0.961316 0.686128 0.391968 0.068 Uiso 1 1 calc R U
C17 C 0.80403(15) 0.68967(8) 0.41592(14) 0.0449(4) Uani 1 1 d . .
C18 C 0.63134(16) 0.83870(8) 0.40729(15) 0.0489(4) Uani 1 1 d . .
H18 H 0.572824 0.816000 0.428383 0.059 Uiso 1 1 calc R U
C19 C 0.6923(2) 0.88619(13) 0.4959(2) 0.0976(9) Uani 1 1 d . .
H19A H 0.734586 0.866687 0.567786 0.146 Uiso 1 1 calc R U
H19B H 0.629460 0.913493 0.497956 0.146 Uiso 1 1 calc R U
H19C H 0.751962 0.908822 0.478945 0.146 Uiso 1 1 calc R U
C20 C 0.5560(2) 0.86622(12) 0.2942(2) 0.0869(8) Uani 1 1 d . .
H20A H 0.493047 0.892687 0.298327 0.130 Uiso 1 1 calc R U
H20B H 0.516348 0.834308 0.240693 0.130 Uiso 1 1 calc R U
H20C H 0.610309 0.889334 0.271098 0.130 Uiso 1 1 calc R U
C21 C 0.79864(16) 0.62285(8) 0.43767(16) 0.0509(5) Uani 1 1 d . .
H21 H 0.720706 0.615271 0.445532 0.061 Uiso 1 1 calc R U
C22 C 0.7949(2) 0.58479(10) 0.3408(2) 0.0750(7) Uani 1 1 d . .
H22A H 0.727124 0.598319 0.272503 0.113 Uiso 1 1 calc R U
H22B H 0.782533 0.542657 0.353755 0.113 Uiso 1 1 calc R U
H22C H 0.872822 0.589124 0.334408 0.113 Uiso 1 1 calc R U
C23 C 0.9068(2) 0.60480(12) 0.5470(2) 0.0962(9) Uani 1 1 d . .
H23A H 0.984587 0.611650 0.541665 0.144 Uiso 1 1 calc R U
H23B H 0.899619 0.562326 0.561656 0.144 Uiso 1 1 calc R U
H23C H 0.904691 0.628947 0.607220 0.144 Uiso 1 1 calc R U
C24 C 0.29761(13) 0.66003(7) 0.33625(13) 0.0355(4) Uani 1 1 d . .
C25 C 0.21768(15) 0.70411(8) 0.26773(14) 0.0415(4) Uani 1 1 d . .
C26 C 0.09183(16) 0.68961(9) 0.21372(16) 0.0525(5) Uani 1 1 d . .
H26 H 0.035716 0.717966 0.165686 0.063 Uiso 1 1 calc R U
C27 C 0.04854(17) 0.63427(10) 0.22977(17) 0.0580(5) Uani 1 1 d . .
H27 H -0.036751 0.625489 0.193367 0.070 Uiso 1 1 calc R U
C28 C 0.12887(16) 0.59197(9) 0.29838(16) 0.0524(5) Uani 1 1 d . .
H28 H 0.097658 0.554638 0.308976 0.063 Uiso 1 1 calc R U
C29 C 0.25616(15) 0.60331(8) 0.35279(14) 0.0420(4) Uani 1 1 d . .
C30 C 0.26090(17) 0.76579(8) 0.24876(17) 0.0527(5) Uani 1 1 d . .
H30 H 0.352518 0.767123 0.289635 0.063 Uiso 1 1 calc R U
C31 C 0.2276(2) 0.77657(11) 0.1263(2) 0.0760(7) Uani 1 1 d . .
H31A H 0.265232 0.745408 0.099209 0.114 Uiso 1 1 calc R U
H31B H 0.258264 0.815881 0.117142 0.114 Uiso 1 1 calc R U
H31C H 0.138067 0.775304 0.084317 0.114 Uiso 1 1 calc R U
C32 C 0.2074(3) 0.81556(11) 0.2953(3) 0.0945(8) Uani 1 1 d . .
H32A H 0.237469 0.854572 0.283995 0.142 Uiso 1 1 calc R U
H32B H 0.233245 0.808942 0.374293 0.142 Uiso 1 1 calc R U
H32C H 0.117408 0.814766 0.257292 0.142 Uiso 1 1 calc R U
C33 C 0.34290(17) 0.55446(9) 0.42256(16) 0.0531(5) Uani 1 1 d . .
H33 H 0.428943 0.569529 0.447415 0.064 Uiso 1 1 calc R U
C34 C 0.3225(2) 0.54075(11) 0.52651(18) 0.0757(7) Uani 1 1 d . .
H34A H 0.338637 0.576856 0.572014 0.114 Uiso 1 1 calc R U
H34B H 0.378537 0.508800 0.568820 0.114 Uiso 1 1 calc R U
H34C H 0.237315 0.527891 0.504608 0.114 Uiso 1 1 calc R U
C35 C 0.3302(2) 0.49749(10) 0.3541(2) 0.0744(6) Uani 1 1 d . .
H35A H 0.246593 0.481625 0.328763 0.112 Uiso 1 1 calc R U
H35B H 0.389358 0.467428 0.399627 0.112 Uiso 1 1 calc R U
H35C H 0.346596 0.507143 0.290314 0.112 Uiso 1 1 calc R U

loop_
_atom_site_aniso_label
_atom_site_aniso_U_11
_atom_site_aniso_U_22
_atom_site_aniso_U_33
_atom_site_aniso_U_23
_atom_site_aniso_U_13
_atom_site_aniso_U_12
O1 0.0748(9) 0.0613(8) 0.0376(7) 0.0046(6) 0.0297(7) -0.0074(7)
N1 0.0328(7) 0.0583(9) 0.0302(7) -0.0086(6) 0.0165(6) -0.0148(6)
N2 0.0306(7) 0.0488(8) 0.0284(7) -0.0079(6) 0.0154(6) -0.0101(6)
N3 0.0586(9) 0.0573(10) 0.0454(9) -0.0165(7) 0.0304(8) -0.0119(8)
C1 0.0307(8) 0.0368(8) 0.0298(8) -0.0006(6) 0.0132(7) -0.0028(6)
C2 0.0465(10) 0.0803(14) 0.0354(9) -0.0188(9) 0.0239(8) -0.0241(9)
C3 0.0414(9) 0.0731(12) 0.0296(8) -0.0098(8) 0.0177(7) -0.0170(9)
C4 0.0296(8) 0.0492(10) 0.0298(8) -0.0026(7) 0.0150(7) -0.0015(7)
C5 0.0827(15) 0.0768(15) 0.0604(13) -0.0311(11) 0.0447(12) -0.0147(12)
C6 0.0811(14) 0.0378(10) 0.0380(10) -0.0081(8) 0.0252(10) -0.0039(9)
C7 0.1119(19) 0.0463(12) 0.0512(13) -0.0130(10) 0.0370(13) -0.0020(12)
C8 0.134(2) 0.0579(14) 0.0447(13) -0.0222(11) 0.0139(15) -0.0074(15)
C9 0.095(2) 0.0827(19) 0.0636(16) -0.0231(13) -0.0007(15) -0.0034(15)
C10 0.0700(15) 0.0917(18) 0.0630(15) -0.0208(13) 0.0072(12) -0.0006(13)
C11 0.0718(14) 0.0652(13) 0.0442(11) -0.0155(10) 0.0169(10) 0.0000(11)
C12 0.0307(8) 0.0551(11) 0.0348(9) -0.0060(7) 0.0160(7) -0.0127(7)
C13 0.0383(9) 0.0559(11) 0.0390(9) -0.0059(8) 0.0169(8) -0.0119(8)
C14 0.0531(11) 0.0568(12) 0.0708(13) 0.0003(10) 0.0355(10) -0.0138(9)
C15 0.0530(12) 0.0722(14) 0.0853(15) -0.0030(11) 0.0472(12) -0.0185(10)
C16 0.0454(10) 0.0634(13) 0.0737(14) -0.0053(10) 0.0369(10) -0.0094(9)
C17 0.0380(9) 0.0565(11) 0.0437(10) -0.0058(8) 0.0207(8) -0.0121(8)
C18 0.0450(10) 0.0533(11) 0.0473(10) -0.0078(9) 0.0186(9) -0.0102(8)
C19 0.0676(15) 0.113(2) 0.117(2) -0.0703(18) 0.0430(15) -0.0262(14)
C20 0.0965(19) 0.0938(19) 0.0713(16) 0.0192(14) 0.0364(14) 0.0284(15)
C21 0.0429(10) 0.0555(12) 0.0573(12) -0.0012(9) 0.0241(9) -0.0079(8)
C22 0.0929(17) 0.0597(14) 0.1001(18) -0.0118(12) 0.0676(15) -0.0095(12)
C23 0.0755(16) 0.0857(18) 0.094(2) 0.0251(15) 0.0043(15) -0.0158(14)
C24 0.0289(8) 0.0473(10) 0.0343(8) -0.0101(7) 0.0173(7) -0.0084(7)
C25 0.0345(8) 0.0496(10) 0.0444(10) -0.0095(8) 0.0207(8) -0.0026(7)
C26 0.0340(9) 0.0633(12) 0.0580(12) -0.0059(10) 0.0175(9) 0.0031(9)
C27 0.0317(9) 0.0763(14) 0.0649(13) -0.0154(11) 0.0195(9) -0.0124(9)
C28 0.0414(10) 0.0601(12) 0.0579(12) -0.0119(10) 0.0232(9) -0.0191(9)
C29 0.0384(9) 0.0508(11) 0.0407(9) -0.0094(8) 0.0207(8) -0.0109(8)
C30 0.0433(10) 0.0486(11) 0.0661(13) 0.0006(9) 0.0231(9) 0.0009(8)
C31 0.0598(13) 0.0872(17) 0.0802(16) 0.0241(13) 0.0291(12) 0.0037(12)
C32 0.114(2) 0.0528(14) 0.132(2) -0.0134(15) 0.0671(19) 0.0054(14)
C33 0.0493(10) 0.0547(12) 0.0514(11) 0.0043(9) 0.0177(9) -0.0112(9)
C34 0.0929(17) 0.0747(15) 0.0609(14) 0.0084(11) 0.0340(13) -0.0216(13)
C35 0.0797(16) 0.0596(14) 0.0776(16) 0.0000(12) 0.0275(13) 0.0081(11)

loop_
_atom_type_symbol
_atom_type_description
_atom_type_scat_dispersion_real
_atom_type_scat_dispersion_imag
_atom_type_scat_source
C C 0.0033 0.0016 'International Tables Vol C Tables 4.2.6.8 and 6.1.1.4'
H H 0.0000 0.0000 'International Tables Vol C Tables 4.2.6.8 and 6.1.1.4'
N N 0.0061 0.0033 'International Tables Vol C Tables 4.2.6.8 and 6.1.1.4'
O O 0.0106 0.0060 'International Tables Vol C Tables 4.2.6.8 and 6.1.1.4'

loop_
_geom_angle_atom_site_label_1
_geom_angle_atom_site_label_2
_geom_angle_atom_site_label_3
_geom_angle
C1 N1 C12 126.23(13)
C1 N1 C3 110.86(12)
C12 N1 C3 122.89(12)
C1 N2 C24 126.70(12)
C1 N2 C2 110.49(12)
C24 N2 C2 119.58(12)
C4 N3 C5 115.34(16)
N2 C1 N1 111.20(13)
N2 C1 C4 124.80(13)
N1 C1 C4 124.00(13)
N2 C2 C3 102.53(12)
N1 C3 C2 101.70(12)
O1 C4 N3 133.98(15)
O1 C4 C1 115.70(14)
N3 C4 C1 110.31(14)
N3 C5 C6 113.97(16)
C11 C6 C7 117.4(2)
C11 C6 C5 122.30(16)
C7 C6 C5 120.29(19)
C8 C7 C6 120.5(2)
C9 C8 C7 121.0(2)
C8 C9 C10 119.2(3)
C9 C10 C11 120.6(3)
C6 C11 C10 121.32(19)
C17 C12 C13 123.30(14)
C17 C12 N1 119.35(15)
C13 C12 N1 117.35(15)
C14 C13 C12 117.01(17)
C14 C13 C18 120.00(17)
C12 C13 C18 122.98(14)
C15 C14 C13 121.19(18)
C16 C15 C14 120.51(17)
C15 C16 C17 121.41(18)
C16 C17 C12 116.53(17)
C16 C17 C21 120.09(17)
C12 C17 C21 123.37(14)
C20 C18 C19 112.3(2)
C20 C18 C13 111.37(16)
C19 C18 C13 111.57(16)
C17 C21 C22 111.56(16)
C17 C21 C23 110.49(16)
C22 C21 C23 111.7(2)
C25 C24 C29 122.75(14)
C25 C24 N2 119.13(14)
C29 C24 N2 117.97(14)
C26 C25 C24 117.37(16)
C26 C25 C30 119.14(16)
C24 C25 C30 123.49(14)
C27 C26 C25 120.94(18)
C28 C27 C26 120.53(17)
C27 C28 C29 121.20(17)
C28 C29 C24 117.20(16)
C28 C29 C33 119.83(16)
C24 C29 C33 122.94(14)
C25 C30 C31 111.48(17)
C25 C30 C32 110.62(17)
C31 C30 C32 110.86(19)
C29 C33 C35 110.93(16)
C29 C33 C34 111.50(17)
C35 C33 C34 111.16(17)

loop_
_geom_bond_atom_site_label_1
_geom_bond_atom_site_label_2
_geom_bond_distance
O1 C4 1.2504(19)
N1 C1 1.3240(19)
N1 C12 1.4426(19)
N1 C3 1.481(2)
N2 C1 1.3213(18)
N2 C24 1.4425(19)
N2 C2 1.478(2)
N3 C4 1.289(2)
N3 C5 1.463(2)
C1 C4 1.515(2)
C2 C3 1.519(2)
C5 C6 1.505(3)
C6 C11 1.373(3)
C6 C7 1.393(3)
C7 C8 1.384(4)
C8 C9 1.356(4)
C9 C10 1.361(3)
C10 C11 1.382(3)
C12 C17 1.395(2)
C12 C13 1.399(2)
C13 C14 1.384(2)
C13 C18 1.517(3)
C14 C15 1.376(3)
C15 C16 1.370(3)
C16 C17 1.395(2)
C17 C21 1.512(3)
C18 C20 1.511(3)
C18 C19 1.513(3)
C21 C22 1.522(3)
C21 C23 1.528(3)
C24 C25 1.395(2)
C24 C29 1.399(2)
C25 C26 1.395(2)
C25 C30 1.516(2)
C26 C27 1.379(3)
C27 C28 1.370(3)
C28 C29 1.395(2)
C29 C33 1.509(3)
C30 C31 1.520(3)
C30 C32 1.527(3)
C33 C35 1.523(3)
C33 C34 1.530(3)
